data_7114615
loop_
_publ_author_name
'Jesse V. Gavette'
'Christina M. Klug'
'Lev N. Zakharov'
'Matthew P. Shores'
'Michael M. Haley'
'Darren W. Johnson'

_publ_section_title
;
 Intramolecular N-HCl hydrogen bonds in the outer coordination sphere of a
 bipyridyl bisurea-based ligand stabilize a tetrahedral FeLCl2 complex
;
_journal_name_full Chem.Commun.
_journal_page_first 7173
_journal_paper_doi 10.1039/C4CC02297A
_journal_volume 50
_journal_year 2014
_chemical_formula_sum 'C48 H42 Cl2 Fe N8 O6'
_chemical_formula_weight 953.65
_chemical_name_systematic
;
 ?
;
_space_group_IT_number 2
_symmetry_cell_setting triclinic
_symmetry_space_group_name_Hall '-P 1'
_symmetry_space_group_name_H-M 'P -1'
_atom_sites_solution_hydrogens geom
_atom_sites_solution_primary direct
_atom_sites_solution_secondary difmap
_audit_creation_method SHELXLTL
_cell_angle_alpha 78.585(16)
_cell_angle_beta 88.896(19)
_cell_angle_gamma 63.247(16)
_cell_formula_units_Z 2
_cell_length_a 11.666(9)
_cell_length_b 11.764(9)
_cell_length_c 18.282(14)
_cell_measurement_reflns_used 1143
_cell_measurement_temperature 173(2)
_cell_measurement_theta_max 0.00
_cell_measurement_theta_min 0.00
_cell_volume 2189(3)
_computing_cell_refinement 'Bruker SAINT'
_computing_data_collection 'Bruker SMART'
_computing_data_reduction 'Bruker SAINT'
_computing_molecular_graphics 'Bruker SHELXTL'
_computing_publication_material 'Bruker SHELXTL'
_computing_structure_refinement 'Bruker SHELXTL'
_computing_structure_solution 'Bruker SHELXTL'
_diffrn_ambient_temperature 173(2)
_diffrn_measured_fraction_theta_full 0.995
_diffrn_measured_fraction_theta_max 0.995
_diffrn_measurement_device_type 'Bruker Apex CCD area detector'
_diffrn_measurement_method 'phi and omega scans'
_diffrn_radiation_monochromator graphite
_diffrn_radiation_source 'fine-focus sealed tube'
_diffrn_radiation_type MoK\a
_diffrn_radiation_wavelength 0.71073
_diffrn_reflns_av_R_equivalents 0.0971
_diffrn_reflns_av_sigmaI/netI 0.1590
_diffrn_reflns_limit_h_max 13
_diffrn_reflns_limit_h_min -13
_diffrn_reflns_limit_k_max 13
_diffrn_reflns_limit_k_min -13
_diffrn_reflns_limit_l_max 21
_diffrn_reflns_limit_l_min -21
_diffrn_reflns_number 17504
_diffrn_reflns_theta_full 25.00
_diffrn_reflns_theta_max 25.00
_diffrn_reflns_theta_min 1.14
_exptl_absorpt_coefficient_mu 0.528
_exptl_absorpt_correction_T_max 0.9741
_exptl_absorpt_correction_T_min 0.9394
_exptl_absorpt_correction_type multi-scan
_exptl_absorpt_process_details SADABS
_exptl_crystal_colour yellow
_exptl_crystal_density_diffrn 1.447
_exptl_crystal_density_method 'not measured'
_exptl_crystal_description block
_exptl_crystal_F_000 988
_exptl_crystal_size_max 0.12
_exptl_crystal_size_mid 0.07
_exptl_crystal_size_min 0.05
_refine_diff_density_max 1.126
_refine_diff_density_min -0.610
_refine_diff_density_rms 0.093
_refine_ls_extinction_method none
_refine_ls_goodness_of_fit_ref 1.006
_refine_ls_hydrogen_treatment constr
_refine_ls_matrix_type full
_refine_ls_number_parameters 586
_refine_ls_number_reflns 7664
_refine_ls_number_restraints 0
_refine_ls_restrained_S_all 1.006
_refine_ls_R_factor_all 0.1693
_refine_ls_R_factor_gt 0.0838
_refine_ls_shift/su_max 0.000
_refine_ls_shift/su_mean 0.000
_refine_ls_structure_factor_coef Fsqd
_refine_ls_weighting_details 'calc w=1/[\s^2^(Fo^2^)+(0.1010P)^2^+0.0752P] where P=(Fo^2^+2Fc^2^)/3'
_refine_ls_weighting_scheme calc
_refine_ls_wR_factor_gt 0.1879
_refine_ls_wR_factor_ref 0.2368
_reflns_number_gt 3832
_reflns_number_total 7664
_reflns_threshold_expression >2sigma(I)
_cod_data_source_file c4cc02297a2.cif
_cod_data_source_block dwj93
_cod_original_sg_symbol_H-M P-1
_cod_database_code 7114615

loop_
_symmetry_equiv_pos_as_xyz
'x, y, z'
'-x, -y, -z'

loop_
_atom_site_label
_atom_site_type_symbol
_atom_site_fract_x
_atom_site_fract_y
_atom_site_fract_z
_atom_site_U_iso_or_equiv
_atom_site_adp_type
_atom_site_occupancy
_atom_site_symmetry_multiplicity
_atom_site_calc_flag
_atom_site_refinement_flags
Fe1 Fe 0.64271(10) 0.40904(10) 0.76232(6) 0.0396(3) Uani 1 1 d .
Cl1 Cl 0.7167(2) 0.3002(2) 0.67357(14) 0.0658(7) Uani 1 1 d .
Cl2 Cl 0.74903(18) 0.34760(19) 0.87267(12) 0.0556(6) Uani 1 1 d .
O1 O 0.9172(5) -0.1811(5) 0.7019(3) 0.0563(16) Uani 1 1 d .
O2 O 1.3450(7) 0.0405(7) 0.4686(4) 0.090(2) Uani 1 1 d .
O3 O 1.3459(6) -0.1293(8) 0.4442(4) 0.084(2) Uani 1 1 d .
O4 O 1.1680(5) 0.0052(5) 0.7918(3) 0.0526(15) Uani 1 1 d .
O5 O 0.8976(6) -0.3380(6) 1.0834(3) 0.0704(19) Uani 1 1 d .
O6 O 1.0730(6) -0.4649(6) 1.0430(4) 0.096(3) Uani 1 1 d .
N1 N 0.5809(5) 0.6032(5) 0.7249(3) 0.0265(13) Uani 1 1 d .
N2 N 0.4460(5) 0.4760(5) 0.7638(3) 0.0293(13) Uani 1 1 d .
N3 N 0.7674(5) -0.0096(5) 0.7478(3) 0.0332(14) Uani 1 1 d .
H3A H 0.7348 0.0754 0.7424 0.040 Uiso 1 1 calc R
N4 N 0.9159(5) 0.0166(5) 0.6720(3) 0.0403(16) Uani 1 1 d .
H4A H 0.8777 0.0952 0.6817 0.048 Uiso 1 1 calc R
N5 N 1.3039(7) -0.0395(9) 0.4755(4) 0.057(2) Uani 1 1 d .
N6 N 1.0377(5) 0.2229(5) 0.7779(3) 0.0324(14) Uani 1 1 d .
H6A H 0.9685 0.2800 0.7943 0.039 Uiso 1 1 calc R
N7 N 0.9834(5) 0.0798(5) 0.8533(3) 0.0385(15) Uani 1 1 d .
H7A H 0.9133 0.1514 0.8559 0.046 Uiso 1 1 calc R
N8 N 0.9847(7) -0.3584(7) 1.0433(4) 0.060(2) Uani 1 1 d .
C1 C 0.6600(6) 0.6560(6) 0.7020(3) 0.0297(16) Uani 1 1 d .
C2 C 0.6116(7) 0.7893(7) 0.6742(4) 0.0374(18) Uani 1 1 d .
H2A H 0.6670 0.8264 0.6566 0.045 Uiso 1 1 calc R
C3 C 0.4808(7) 0.8659(7) 0.6731(4) 0.0403(19) Uani 1 1 d .
H3B H 0.4452 0.9573 0.6548 0.048 Uiso 1 1 calc R
C4 C 0.4005(7) 0.8107(7) 0.6983(4) 0.0379(18) Uani 1 1 d .
H4B H 0.3105 0.8637 0.6981 0.045 Uiso 1 1 calc R
C5 C 0.4530(6) 0.6788(6) 0.7234(3) 0.0266(16) Uani 1 1 d .
C6 C 0.3773(6) 0.6068(6) 0.7492(3) 0.0265(15) Uani 1 1 d .
C7 C 0.2467(6) 0.6645(7) 0.7568(4) 0.0332(17) Uani 1 1 d .
H7B H 0.1979 0.7566 0.7473 0.040 Uiso 1 1 calc R
C8 C 0.1881(6) 0.5845(7) 0.7788(4) 0.0366(18) Uani 1 1 d .
H8A H 0.0984 0.6224 0.7850 0.044 Uiso 1 1 calc R
C9 C 0.2583(6) 0.4517(6) 0.7917(4) 0.0334(17) Uani 1 1 d .
H9A H 0.2179 0.3972 0.8059 0.040 Uiso 1 1 calc R
C10 C 0.3889(6) 0.3987(6) 0.7837(3) 0.0260(15) Uani 1 1 d .
C11 C 0.4691(6) 0.2612(7) 0.7962(4) 0.0313(17) Uani 1 1 d .
C12 C 0.5292(6) 0.1454(7) 0.8059(4) 0.0315(17) Uani 1 1 d .
C13 C 0.5919(6) 0.0057(6) 0.8242(3) 0.0282(16) Uani 1 1 d .
C14 C 0.7095(6) -0.0708(6) 0.7963(4) 0.0333(17) Uani 1 1 d .
C15 C 0.7604(6) -0.2059(6) 0.8214(4) 0.0360(18) Uani 1 1 d .
H15A H 0.8388 -0.2614 0.8037 0.043 Uiso 1 1 calc R
C16 C 0.7005(6) -0.2592(6) 0.8703(4) 0.0348(18) Uani 1 1 d .
H16A H 0.7400 -0.3513 0.8865 0.042 Uiso 1 1 calc R
C17 C 0.5836(6) -0.1862(6) 0.8984(3) 0.0286(16) Uani 1 1 d .
C18 C 0.5323(6) -0.0542(6) 0.8748(4) 0.0313(17) Uani 1 1 d .
H18A H 0.4537 -0.0006 0.8932 0.038 Uiso 1 1 calc R
C19 C 0.5186(7) -0.2519(7) 0.9534(4) 0.0357(18) Uani 1 1 d .
C20 C 0.6162(7) -0.3459(8) 1.0191(4) 0.060(3) Uani 1 1 d .
H20A H 0.5754 -0.3884 1.0540 0.090 Uiso 1 1 calc R
H20B H 0.6455 -0.2972 1.0452 0.090 Uiso 1 1 calc R
H20C H 0.6901 -0.4121 1.0002 0.090 Uiso 1 1 calc R
C21 C 0.4706(7) -0.3254(7) 0.9128(4) 0.045(2) Uani 1 1 d .
H21A H 0.4069 -0.2640 0.8717 0.068 Uiso 1 1 calc R
H21B H 0.4306 -0.3686 0.9479 0.068 Uiso 1 1 calc R
H21C H 0.5432 -0.3908 0.8926 0.068 Uiso 1 1 calc R
C22 C 0.4029(7) -0.1535(7) 0.9853(4) 0.052(2) Uani 1 1 d .
H22A H 0.3394 -0.0919 0.9442 0.077 Uiso 1 1 calc R
H22B H 0.4312 -0.1061 1.0129 0.077 Uiso 1 1 calc R
H22C H 0.3639 -0.1994 1.0191 0.077 Uiso 1 1 calc R
C23 C 0.8704(6) -0.0676(7) 0.7072(4) 0.0362(18) Uani 1 1 d .
C24 C 1.0129(6) -0.0031(7) 0.6236(4) 0.0360(18) Uani 1 1 d .
C25 C 1.0497(7) 0.0958(7) 0.6027(4) 0.044(2) Uani 1 1 d .
H25A H 1.0084 0.1729 0.6219 0.053 Uiso 1 1 calc R
C26 C 1.1451(7) 0.0827(8) 0.5547(4) 0.045(2) Uani 1 1 d .
H26A H 1.1688 0.1509 0.5406 0.054 Uiso 1 1 calc R
C27 C 1.2049(7) -0.0265(8) 0.5277(4) 0.0391(19) Uani 1 1 d .
C28 C 1.1708(7) -0.1258(7) 0.5464(4) 0.0418(19) Uani 1 1 d .
H28A H 1.2125 -0.2012 0.5257 0.050 Uiso 1 1 calc R
C29 C 1.0767(7) -0.1167(7) 0.5946(4) 0.0380(18) Uani 1 1 d .
H29A H 1.0549 -0.1863 0.6083 0.046 Uiso 1 1 calc R
C30 C 0.7936(7) 0.5663(7) 0.7030(4) 0.0340(17) Uani 1 1 d .
C31 C 0.9006(7) 0.4892(7) 0.6996(4) 0.0310(17) Uani 1 1 d .
C32 C 1.0306(6) 0.4038(6) 0.6864(4) 0.0314(17) Uani 1 1 d .
C33 C 1.0992(6) 0.2746(6) 0.7247(4) 0.0287(16) Uani 1 1 d .
C34 C 1.2262(6) 0.2036(7) 0.7082(4) 0.0360(18) Uani 1 1 d .
H34A H 1.2771 0.1171 0.7353 0.043 Uiso 1 1 calc R
C35 C 1.2772(7) 0.2600(7) 0.6523(4) 0.0374(18) Uani 1 1 d .
H35A H 1.3637 0.2095 0.6422 0.045 Uiso 1 1 calc R
C36 C 1.2117(7) 0.3836(7) 0.6106(4) 0.0325(17) Uani 1 1 d .
C37 C 1.0878(7) 0.4567(7) 0.6300(4) 0.0363(18) Uani 1 1 d .
H37A H 1.0403 0.5450 0.6045 0.044 Uiso 1 1 calc R
C38 C 1.2711(7) 0.4405(7) 0.5464(4) 0.0387(18) Uani 1 1 d .
C39 C 1.1668(8) 0.5676(8) 0.4988(5) 0.063(3) Uani 1 1 d .
H39A H 1.1018 0.5500 0.4770 0.094 Uiso 1 1 calc R
H39B H 1.2062 0.6027 0.4586 0.094 Uiso 1 1 calc R
H39C H 1.1257 0.6312 0.5304 0.094 Uiso 1 1 calc R
C40 C 1.3688(8) 0.4706(10) 0.5788(4) 0.070(3) Uani 1 1 d .
H40A H 1.4373 0.3904 0.6086 0.104 Uiso 1 1 calc R
H40B H 1.3272 0.5334 0.6108 0.104 Uiso 1 1 calc R
H40C H 1.4059 0.5078 0.5381 0.104 Uiso 1 1 calc R
C41 C 1.3281(9) 0.3468(8) 0.4944(5) 0.066(3) Uani 1 1 d .
H41A H 1.3951 0.2636 0.5225 0.099 Uiso 1 1 calc R
H41B H 1.3658 0.3835 0.4539 0.099 Uiso 1 1 calc R
H41C H 1.2603 0.3327 0.4731 0.099 Uiso 1 1 calc R
C42 C 1.0712(7) 0.0965(7) 0.8072(4) 0.0364(18) Uani 1 1 d .
C43 C 0.9898(6) -0.0352(7) 0.8966(4) 0.0324(17) Uani 1 1 d .
C44 C 1.0920(7) -0.1571(7) 0.9025(4) 0.050(2) Uani 1 1 d .
H44A H 1.1646 -0.1684 0.8747 0.060 Uiso 1 1 calc R
C45 C 1.0880(7) -0.2630(7) 0.9493(4) 0.053(2) Uani 1 1 d .
H45A H 1.1576 -0.3476 0.9530 0.064 Uiso 1 1 calc R
C46 C 0.9853(7) -0.2467(7) 0.9899(4) 0.0385(19) Uani 1 1 d .
C47 C 0.8812(7) -0.1274(7) 0.9836(5) 0.051(2) Uani 1 1 d .
H47A H 0.8085 -0.1170 1.0112 0.061 Uiso 1 1 calc R
C48 C 0.8845(7) -0.0231(7) 0.9364(4) 0.051(2) Uani 1 1 d .
H48A H 0.8121 0.0602 0.9308 0.061 Uiso 1 1 calc R

loop_
_atom_site_aniso_label
_atom_site_aniso_U_11
_atom_site_aniso_U_22
_atom_site_aniso_U_33
_atom_site_aniso_U_23
_atom_site_aniso_U_13
_atom_site_aniso_U_12
Fe1 0.0331(6) 0.0283(6) 0.0472(7) -0.0004(5) 0.0051(5) -0.0083(5)
Cl1 0.0675(15) 0.0384(12) 0.0875(18) -0.0182(12) 0.0282(13) -0.0197(11)
Cl2 0.0417(12) 0.0411(12) 0.0616(14) 0.0018(10) -0.0021(10) -0.0045(9)
O1 0.051(3) 0.026(3) 0.081(4) -0.005(3) 0.029(3) -0.011(3)
O2 0.092(5) 0.086(5) 0.096(5) 0.005(4) 0.036(4) -0.054(5)
O3 0.069(5) 0.113(6) 0.087(5) -0.046(5) 0.037(4) -0.047(5)
O4 0.040(3) 0.030(3) 0.069(4) 0.003(3) 0.021(3) -0.006(3)
O5 0.072(4) 0.069(4) 0.070(4) 0.003(3) 0.022(4) -0.040(4)
O6 0.051(4) 0.046(4) 0.149(7) 0.041(4) 0.000(4) -0.011(3)
N1 0.024(3) 0.018(3) 0.032(3) -0.005(2) 0.003(2) -0.005(2)
N2 0.025(3) 0.023(3) 0.031(3) 0.002(2) -0.002(2) -0.006(3)
N3 0.029(3) 0.017(3) 0.044(4) 0.002(3) 0.004(3) -0.005(3)
N4 0.046(4) 0.025(3) 0.054(4) -0.007(3) 0.007(3) -0.020(3)
N5 0.049(5) 0.075(6) 0.047(5) 0.002(4) 0.006(4) -0.034(5)
N6 0.021(3) 0.027(3) 0.042(4) -0.002(3) 0.008(3) -0.007(3)
N7 0.030(3) 0.029(3) 0.042(4) 0.002(3) 0.008(3) -0.005(3)
N8 0.043(4) 0.048(5) 0.082(6) 0.016(4) -0.009(4) -0.025(4)
C1 0.032(4) 0.027(4) 0.023(4) -0.002(3) 0.007(3) -0.008(3)
C2 0.045(5) 0.034(4) 0.034(4) -0.004(3) 0.001(3) -0.021(4)
C3 0.048(5) 0.021(4) 0.043(5) 0.002(3) 0.006(4) -0.012(4)
C4 0.033(4) 0.028(4) 0.039(4) -0.001(3) -0.007(3) -0.003(3)
C5 0.024(4) 0.027(4) 0.022(4) 0.002(3) -0.001(3) -0.008(3)
C6 0.027(4) 0.024(4) 0.022(4) -0.005(3) 0.002(3) -0.007(3)
C7 0.027(4) 0.027(4) 0.032(4) 0.006(3) -0.001(3) -0.005(3)
C8 0.019(4) 0.032(4) 0.044(5) -0.003(3) 0.002(3) 0.000(3)
C9 0.028(4) 0.030(4) 0.039(4) 0.000(3) 0.006(3) -0.013(3)
C10 0.023(4) 0.023(4) 0.023(4) -0.003(3) 0.002(3) -0.004(3)
C11 0.025(4) 0.031(4) 0.038(4) -0.002(3) 0.002(3) -0.016(3)
C12 0.027(4) 0.028(4) 0.036(4) -0.002(3) 0.001(3) -0.011(3)
C13 0.031(4) 0.023(4) 0.024(4) 0.000(3) -0.006(3) -0.008(3)
C14 0.024(4) 0.025(4) 0.039(4) 0.000(3) -0.001(3) -0.004(3)
C15 0.027(4) 0.025(4) 0.044(5) -0.004(3) 0.002(3) -0.003(3)
C16 0.030(4) 0.016(4) 0.045(5) 0.000(3) 0.002(3) -0.001(3)
C17 0.037(4) 0.023(4) 0.025(4) 0.000(3) -0.001(3) -0.015(3)
C18 0.031(4) 0.025(4) 0.037(4) -0.006(3) 0.004(3) -0.012(3)
C19 0.042(4) 0.030(4) 0.029(4) -0.004(3) 0.006(3) -0.013(4)
C20 0.050(5) 0.067(6) 0.038(5) 0.020(4) -0.003(4) -0.019(5)
C21 0.060(5) 0.048(5) 0.037(5) -0.011(4) 0.014(4) -0.033(4)
C22 0.053(5) 0.041(5) 0.057(5) -0.009(4) 0.021(4) -0.019(4)
C23 0.024(4) 0.036(5) 0.042(5) 0.001(4) 0.001(3) -0.011(4)
C24 0.029(4) 0.036(4) 0.037(4) 0.003(3) -0.004(3) -0.014(3)
C25 0.054(5) 0.032(4) 0.043(5) 0.001(4) -0.008(4) -0.020(4)
C26 0.050(5) 0.052(5) 0.037(5) 0.009(4) -0.002(4) -0.034(5)
C27 0.030(4) 0.046(5) 0.035(4) -0.001(4) -0.002(3) -0.015(4)
C28 0.035(4) 0.042(5) 0.041(5) -0.004(4) -0.003(4) -0.014(4)
C29 0.033(4) 0.037(4) 0.038(4) 0.001(3) -0.006(3) -0.014(4)
C30 0.041(5) 0.028(4) 0.037(4) 0.000(3) 0.004(3) -0.021(4)
C31 0.034(4) 0.029(4) 0.029(4) 0.000(3) 0.003(3) -0.015(4)
C32 0.029(4) 0.032(4) 0.030(4) -0.003(3) 0.000(3) -0.012(3)
C33 0.030(4) 0.024(4) 0.029(4) 0.000(3) -0.004(3) -0.011(3)
C34 0.024(4) 0.028(4) 0.045(5) 0.000(3) 0.000(3) -0.006(3)
C35 0.029(4) 0.037(4) 0.045(5) -0.006(4) 0.006(3) -0.015(3)
C36 0.036(4) 0.031(4) 0.034(4) -0.007(3) 0.003(3) -0.018(3)
C37 0.042(4) 0.039(4) 0.030(4) -0.001(3) 0.000(3) -0.023(4)
C38 0.041(4) 0.043(5) 0.038(4) -0.008(4) 0.009(4) -0.025(4)
C39 0.054(5) 0.066(6) 0.057(6) 0.005(5) 0.010(4) -0.025(5)
C40 0.076(6) 0.107(8) 0.044(5) 0.005(5) 0.011(5) -0.065(6)
C41 0.083(7) 0.055(6) 0.050(6) -0.017(5) 0.033(5) -0.021(5)
C42 0.030(4) 0.030(4) 0.040(4) 0.001(3) -0.003(3) -0.009(4)
C43 0.027(4) 0.032(4) 0.032(4) -0.001(3) 0.002(3) -0.011(3)
C44 0.024(4) 0.038(5) 0.066(6) 0.012(4) 0.003(4) -0.003(3)
C45 0.034(5) 0.033(5) 0.067(6) 0.012(4) -0.001(4) -0.002(4)
C46 0.034(4) 0.033(4) 0.042(5) 0.004(3) -0.003(3) -0.015(4)
C47 0.037(5) 0.040(5) 0.065(6) -0.007(4) 0.019(4) -0.011(4)
C48 0.038(5) 0.028(4) 0.066(6) 0.003(4) 0.019(4) -0.003(4)

loop_
_atom_type_symbol
_atom_type_description
_atom_type_scat_dispersion_real
_atom_type_scat_dispersion_imag
_atom_type_scat_source
C C 0.0033 0.0016 'International Tables Vol C Tables 4.2.6.8 and 6.1.1.4'
H H 0.0000 0.0000 'International Tables Vol C Tables 4.2.6.8 and 6.1.1.4'
N N 0.0061 0.0033 'International Tables Vol C Tables 4.2.6.8 and 6.1.1.4'
O O 0.0106 0.0060 'International Tables Vol C Tables 4.2.6.8 and 6.1.1.4'
Cl Cl 0.1484 0.1585 'International Tables Vol C Tables 4.2.6.8 and 6.1.1.4'
Fe Fe 0.3463 0.8444 'International Tables Vol C Tables 4.2.6.8 and 6.1.1.4'

loop_
_geom_angle_atom_site_label_1
_geom_angle_atom_site_label_2
_geom_angle_atom_site_label_3
_geom_angle
N1 Fe1 N2 79.6(2)
N1 Fe1 Cl1 112.23(17)
N2 Fe1 Cl1 110.64(18)
N1 Fe1 Cl2 108.94(17)
N2 Fe1 Cl2 115.45(16)
Cl1 Fe1 Cl2 122.06(10)
C1 N1 C5 120.7(5)
C1 N1 Fe1 123.5(4)
C5 N1 Fe1 115.8(4)
C10 N2 C6 121.2(5)
C10 N2 Fe1 124.2(4)
C6 N2 Fe1 114.4(4)
C23 N3 C14 126.9(6)
C23 N3 H3A 116.6
C14 N3 H3A 116.6
C23 N4 C24 129.9(6)
C23 N4 H4A 115.0
C24 N4 H4A 115.0
O3 N5 O2 122.7(8)
O3 N5 C27 120.4(8)
O2 N5 C27 116.8(9)
C42 N6 C33 128.1(6)
C42 N6 H6A 115.9
C33 N6 H6A 115.9
C42 N7 C43 128.9(6)
C42 N7 H7A 115.5
C43 N7 H7A 115.5
O5 N8 O6 124.8(7)
O5 N8 C46 118.4(7)
O6 N8 C46 116.8(7)
N1 C1 C2 121.0(6)
N1 C1 C30 116.1(6)
C2 C1 C30 122.8(6)
C3 C2 C1 117.9(6)
C3 C2 H2A 121.1
C1 C2 H2A 121.1
C2 C3 C4 120.6(6)
C2 C3 H3B 119.7
C4 C3 H3B 119.7
C5 C4 C3 119.0(7)
C5 C4 H4B 120.5
C3 C4 H4B 120.5
N1 C5 C4 120.8(6)
N1 C5 C6 114.8(5)
C4 C5 C6 124.4(6)
N2 C6 C7 120.4(6)
N2 C6 C5 114.7(6)
C7 C6 C5 124.8(6)
C6 C7 C8 118.3(6)
C6 C7 H7B 120.8
C8 C7 H7B 120.8
C9 C8 C7 120.7(6)
C9 C8 H8A 119.6
C7 C8 H8A 119.6
C8 C9 C10 118.7(6)
C8 C9 H9A 120.7
C10 C9 H9A 120.7
N2 C10 C9 120.6(6)
N2 C10 C11 117.2(6)
C9 C10 C11 122.2(6)
C12 C11 C10 175.8(7)
C11 C12 C13 173.5(7)
C14 C13 C18 120.3(6)
C14 C13 C12 123.2(6)
C18 C13 C12 116.4(6)
N3 C14 C15 124.5(6)
N3 C14 C13 119.2(6)
C15 C14 C13 116.2(6)
C16 C15 C14 121.5(7)
C16 C15 H15A 119.2
C14 C15 H15A 119.2
C15 C16 C17 123.6(6)
C15 C16 H16A 118.2
C17 C16 H16A 118.2
C18 C17 C16 115.9(6)
C18 C17 C19 122.6(6)
C16 C17 C19 121.5(6)
C17 C18 C13 122.4(6)
C17 C18 H18A 118.8
C13 C18 H18A 118.8
C21 C19 C22 107.5(6)
C21 C19 C20 110.3(6)
C22 C19 C20 108.0(6)
C21 C19 C17 109.3(6)
C22 C19 C17 112.4(6)
C20 C19 C17 109.3(6)
C19 C20 H20A 109.5
C19 C20 H20B 109.5
H20A C20 H20B 109.5
C19 C20 H20C 109.5
H20A C20 H20C 109.5
H20B C20 H20C 109.5
C19 C21 H21A 109.5
C19 C21 H21B 109.5
H21A C21 H21B 109.5
C19 C21 H21C 109.5
H21A C21 H21C 109.5
H21B C21 H21C 109.5
C19 C22 H22A 109.5
C19 C22 H22B 109.5
H22A C22 H22B 109.5
C19 C22 H22C 109.5
H22A C22 H22C 109.5
H22B C22 H22C 109.5
O1 C23 N4 122.7(7)
O1 C23 N3 124.5(6)
N4 C23 N3 112.8(6)
N4 C24 C25 117.7(7)
N4 C24 C29 124.1(6)
C25 C24 C29 118.2(7)
C26 C25 C24 120.7(8)
C26 C25 H25A 119.7
C24 C25 H25A 119.7
C27 C26 C25 120.2(7)
C27 C26 H26A 119.9
C25 C26 H26A 119.9
C26 C27 C28 121.0(7)
C26 C27 N5 120.3(7)
C28 C27 N5 118.6(8)
C29 C28 C27 120.5(8)
C29 C28 H28A 119.8
C27 C28 H28A 119.8
C28 C29 C24 119.4(7)
C28 C29 H29A 120.3
C24 C29 H29A 120.3
C31 C30 C1 174.9(8)
C30 C31 C32 173.1(7)
C33 C32 C37 119.8(6)
C33 C32 C31 124.0(6)
C37 C32 C31 116.2(6)
C32 C33 C34 118.2(6)
C32 C33 N6 118.5(6)
C34 C33 N6 123.4(6)
C35 C34 C33 119.6(6)
C35 C34 H34A 120.2
C33 C34 H34A 120.2
C36 C35 C34 124.4(7)
C36 C35 H35A 117.8
C34 C35 H35A 117.8
C35 C36 C37 115.9(6)
C35 C36 C38 122.5(6)
C37 C36 C38 121.6(6)
C36 C37 C32 122.0(6)
C36 C37 H37A 119.0
C32 C37 H37A 119.0
C40 C38 C41 112.3(7)
C40 C38 C39 108.1(7)
C41 C38 C39 106.4(7)
C40 C38 C36 109.3(6)
C41 C38 C36 110.0(6)
C39 C38 C36 110.6(6)
C38 C39 H39A 109.5
C38 C39 H39B 109.5
H39A C39 H39B 109.5
C38 C39 H39C 109.5
H39A C39 H39C 109.5
H39B C39 H39C 109.5
C38 C40 H40A 109.5
C38 C40 H40B 109.5
H40A C40 H40B 109.5
C38 C40 H40C 109.5
H40A C40 H40C 109.5
H40B C40 H40C 109.5
C38 C41 H41A 109.5
C38 C41 H41B 109.5
H41A C41 H41B 109.5
C38 C41 H41C 109.5
H41A C41 H41C 109.5
H41B C41 H41C 109.5
O4 C42 N6 123.7(6)
O4 C42 N7 123.4(6)
N6 C42 N7 112.9(6)
C44 C43 C48 118.6(6)
C44 C43 N7 125.1(6)
C48 C43 N7 116.3(6)
C43 C44 C45 119.4(7)
C43 C44 H44A 120.3
C45 C44 H44A 120.3
C46 C45 C44 120.4(7)
C46 C45 H45A 119.8
C44 C45 H45A 119.8
C45 C46 C47 121.4(7)
C45 C46 N8 120.3(7)
C47 C46 N8 118.3(7)
C46 C47 C48 118.1(7)
C46 C47 H47A 120.9
C48 C47 H47A 120.9
C47 C48 C43 122.0(7)
C47 C48 H48A 119.0
C43 C48 H48A 119.0

loop_
_geom_bond_atom_site_label_1
_geom_bond_atom_site_label_2
_geom_bond_distance
Fe1 N1 2.030(5)
Fe1 N2 2.066(5)
Fe1 Cl1 2.188(3)
Fe1 Cl2 2.201(3)
O1 C23 1.217(8)
O2 N5 1.220(9)
O3 N5 1.203(9)
O4 C42 1.234(8)
O5 N8 1.204(8)
O6 N8 1.214(9)
N1 C1 1.346(8)
N1 C5 1.348(8)
N2 C10 1.345(8)
N2 C6 1.348(8)
N3 C23 1.374(8)
N3 C14 1.387(8)
N3 H3A 0.8800
N4 C23 1.373(8)
N4 C24 1.387(8)
N4 H4A 0.8800
N5 C27 1.457(10)
N6 C42 1.348(8)
N6 C33 1.402(8)
N6 H6A 0.8800
N7 C42 1.372(8)
N7 C43 1.396(8)
N7 H7A 0.8800
N8 C46 1.476(9)
C1 C2 1.391(9)
C1 C30 1.434(10)
C2 C3 1.377(10)
C2 H2A 0.9500
C3 C4 1.387(9)
C3 H3B 0.9500
C4 C5 1.366(9)
C4 H4B 0.9500
C5 C6 1.490(8)
C6 C7 1.378(9)
C7 C8 1.390(9)
C7 H7B 0.9500
C8 C9 1.371(9)
C8 H8A 0.9500
C9 C10 1.380(8)
C9 H9A 0.9500
C10 C11 1.429(9)
C11 C12 1.195(9)
C12 C13 1.434(9)
C13 C14 1.412(9)
C13 C18 1.413(8)
C14 C15 1.401(9)
C15 C16 1.353(9)
C15 H15A 0.9500
C16 C17 1.398(9)
C16 H16A 0.9500
C17 C18 1.365(8)
C17 C19 1.541(8)
C18 H18A 0.9500
C19 C21 1.523(10)
C19 C22 1.526(10)
C19 C20 1.535(9)
C20 H20A 0.9800
C20 H20B 0.9800
C20 H20C 0.9800
C21 H21A 0.9800
C21 H21B 0.9800
C21 H21C 0.9800
C22 H22A 0.9800
C22 H22B 0.9800
C22 H22C 0.9800
C24 C25 1.397(9)
C24 C29 1.411(10)
C25 C26 1.377(10)
C25 H25A 0.9500
C26 C27 1.347(10)
C26 H26A 0.9500
C27 C28 1.377(10)
C28 C29 1.374(9)
C28 H28A 0.9500
C29 H29A 0.9500
C30 C31 1.177(9)
C31 C32 1.441(10)
C32 C33 1.395(9)
C32 C37 1.410(8)
C33 C34 1.397(9)
C34 C35 1.378(9)
C34 H34A 0.9500
C35 C36 1.365(9)
C35 H35A 0.9500
C36 C37 1.392(9)
C36 C38 1.542(9)
C37 H37A 0.9500
C38 C40 1.499(10)
C38 C41 1.514(10)
C38 C39 1.538(10)
C39 H39A 0.9800
C39 H39B 0.9800
C39 H39C 0.9800
C40 H40A 0.9800
C40 H40B 0.9800
C40 H40C 0.9800
C41 H41A 0.9800
C41 H41B 0.9800
C41 H41C 0.9800
C43 C44 1.375(9)
C43 C48 1.382(9)
C44 C45 1.384(9)
C44 H44A 0.9500
C45 C46 1.356(10)
C45 H45A 0.9500
C46 C47 1.366(10)
C47 C48 1.368(9)
C47 H47A 0.9500
C48 H48A 0.9500

loop_
_geom_hbond_atom_site_label_D
_geom_hbond_atom_site_label_H
_geom_hbond_atom_site_label_A
_geom_hbond_distance_DH
_geom_hbond_distance_HA
_geom_hbond_distance_DA
_geom_hbond_angle_DHA
N3 H3A Cl1 0.88 2.61 3.407(6) 151.0
N4 H4A Cl1 0.88 2.27 3.096(7) 156.1
N6 H6A Cl2 0.88 2.78 3.581(6) 152.4
N7 H7A Cl2 0.88 2.32 3.190(6) 171.3

loop_
_geom_torsion_atom_site_label_1
_geom_torsion_atom_site_label_2
_geom_torsion_atom_site_label_3
_geom_torsion_atom_site_label_4
_geom_torsion
N2 Fe1 N1 C1 -175.6(5)
Cl1 Fe1 N1 C1 -67.4(5)
Cl2 Fe1 N1 C1 70.9(5)
N2 Fe1 N1 C5 3.9(5)
Cl1 Fe1 N1 C5 112.1(4)
Cl2 Fe1 N1 C5 -109.6(4)
N1 Fe1 N2 C10 178.4(5)
Cl1 Fe1 N2 C10 68.4(5)
Cl2 Fe1 N2 C10 -75.4(5)
N1 Fe1 N2 C6 -7.1(4)
Cl1 Fe1 N2 C6 -117.1(4)
Cl2 Fe1 N2 C6 99.0(4)
C5 N1 C1 C2 -1.9(10)
Fe1 N1 C1 C2 177.5(5)
C5 N1 C1 C30 -177.5(6)
Fe1 N1 C1 C30 2.0(8)
N1 C1 C2 C3 2.0(10)
C30 C1 C2 C3 177.3(7)
C1 C2 C3 C4 -0.6(11)
C2 C3 C4 C5 -0.9(11)
C1 N1 C5 C4 0.3(10)
Fe1 N1 C5 C4 -179.2(5)
C1 N1 C5 C6 179.1(6)
Fe1 N1 C5 C6 -0.3(7)
C3 C4 C5 N1 1.1(10)
C3 C4 C5 C6 -177.6(6)
C10 N2 C6 C7 2.1(9)
Fe1 N2 C6 C7 -172.5(5)
C10 N2 C6 C5 -176.4(6)
Fe1 N2 C6 C5 9.0(7)
N1 C5 C6 N2 -5.8(8)
C4 C5 C6 N2 173.0(6)
N1 C5 C6 C7 175.7(6)
C4 C5 C6 C7 -5.5(11)
N2 C6 C7 C8 -0.8(10)
C5 C6 C7 C8 177.5(6)
C6 C7 C8 C9 -0.8(10)
C7 C8 C9 C10 1.1(11)
C6 N2 C10 C9 -1.8(9)
Fe1 N2 C10 C9 172.3(5)
C6 N2 C10 C11 178.5(6)
Fe1 N2 C10 C11 -7.4(8)
C8 C9 C10 N2 0.2(10)
C8 C9 C10 C11 179.9(7)
N2 C10 C11 C12 -159(10)
C9 C10 C11 C12 22(11)
C10 C11 C12 C13 -57(15)
C11 C12 C13 C14 -169(6)
C11 C12 C13 C18 9(7)
C23 N3 C14 C15 11.2(11)
C23 N3 C14 C13 -169.9(6)
C18 C13 C14 N3 -178.7(6)
C12 C13 C14 N3 -1.1(10)
C18 C13 C14 C15 0.3(10)
C12 C13 C14 C15 177.9(6)
N3 C14 C15 C16 178.2(7)
C13 C14 C15 C16 -0.7(10)
C14 C15 C16 C17 1.4(11)
C15 C16 C17 C18 -1.5(10)
C15 C16 C17 C19 179.4(7)
C16 C17 C18 C13 1.1(10)
C19 C17 C18 C13 -179.8(6)
C14 C13 C18 C17 -0.5(10)
C12 C13 C18 C17 -178.4(6)
C18 C17 C19 C21 111.9(7)
C16 C17 C19 C21 -69.0(8)
C18 C17 C19 C22 -7.4(9)
C16 C17 C19 C22 171.7(7)
C18 C17 C19 C20 -127.2(7)
C16 C17 C19 C20 51.8(9)
C24 N4 C23 O1 3.2(12)
C24 N4 C23 N3 -176.3(6)
C14 N3 C23 O1 8.5(11)
C14 N3 C23 N4 -171.9(6)
C23 N4 C24 C25 -172.6(7)
C23 N4 C24 C29 7.0(11)
N4 C24 C25 C26 -179.9(6)
C29 C24 C25 C26 0.5(10)
C24 C25 C26 C27 -0.5(11)
C25 C26 C27 C28 1.1(11)
C25 C26 C27 N5 178.6(6)
O3 N5 C27 C26 -170.7(8)
O2 N5 C27 C26 12.7(11)
O3 N5 C27 C28 6.9(11)
O2 N5 C27 C28 -169.7(7)
C26 C27 C28 C29 -1.6(11)
N5 C27 C28 C29 -179.2(6)
C27 C28 C29 C24 1.6(10)
N4 C24 C29 C28 179.4(6)
C25 C24 C29 C28 -1.0(10)
N1 C1 C30 C31 66(8)
C2 C1 C30 C31 -109(8)
C1 C30 C31 C32 66(11)
C30 C31 C32 C33 -158(6)
C30 C31 C32 C37 21(7)
C37 C32 C33 C34 3.3(10)
C31 C32 C33 C34 -178.0(7)
C37 C32 C33 N6 -177.0(6)
C31 C32 C33 N6 1.8(10)
C42 N6 C33 C32 161.9(7)
C42 N6 C33 C34 -18.4(11)
C32 C33 C34 C35 -3.5(10)
N6 C33 C34 C35 176.7(7)
C33 C34 C35 C36 0.1(12)
C34 C35 C36 C37 3.5(11)
C34 C35 C36 C38 -177.4(7)
C35 C36 C37 C32 -3.7(10)
C38 C36 C37 C32 177.2(6)
C33 C32 C37 C36 0.4(11)
C31 C32 C37 C36 -178.5(7)
C35 C36 C38 C40 -73.8(9)
C37 C36 C38 C40 105.3(8)
C35 C36 C38 C41 50.0(9)
C37 C36 C38 C41 -130.9(8)
C35 C36 C38 C39 167.3(7)
C37 C36 C38 C39 -13.6(10)
C33 N6 C42 O4 2.5(12)
C33 N6 C42 N7 -174.7(6)
C43 N7 C42 O4 7.2(12)
C43 N7 C42 N6 -175.5(6)
C42 N7 C43 C44 2.1(12)
C42 N7 C43 C48 -178.2(7)
C48 C43 C44 C45 -1.6(12)
N7 C43 C44 C45 178.0(7)
C43 C44 C45 C46 -1.1(13)
C44 C45 C46 C47 2.8(13)
C44 C45 C46 N8 -176.1(7)
O5 N8 C46 C45 173.1(8)
O6 N8 C46 C45 -7.3(12)
O5 N8 C46 C47 -5.8(11)
O6 N8 C46 C47 173.7(8)
C45 C46 C47 C48 -1.7(13)
N8 C46 C47 C48 177.2(7)
C46 C47 C48 C43 -1.1(13)
C44 C43 C48 C47 2.7(12)
N7 C43 C48 C47 -177.0(7)
